data_2020444
loop_
_publ_author_name
'Karthikeyan, Ammasai'
'Zeller, Matthias'
'Thomas Muthiah, Packianathan'

_publ_section_title
;
 Supramolecular hydrogen-bonding patterns in the organic--inorganic hybrid
 compound bis(4-amino-5-chloro-2,6-dimethylpyrimidinium)
 tetrathiocyanatozinc(II)--4-amino-5-chloro-2,6-dimethylpyrimidine--water
 (1/2/2)
;
_journal_coeditor_code CU3096
_journal_issue 4
_journal_name_full 'Acta Crystallographica Section C'
_journal_page_first 337
_journal_page_last 340
_journal_paper_doi 10.1107/S2053229616004186
_journal_volume 72
_journal_year 2016
_chemical_formula_iupac '(C6 H9 Cl N3) [Zn (N C S)4], 2C6 H8 Cl N3, 2H2 O'
_chemical_formula_moiety '2(C6 H9 Cl N3 +),  C4 N4 S4 Zn 2-, 2(C6 H8 Cl N3), 2(H2 O)'
_chemical_formula_sum 'C28 H38 Cl4 N16 O2 S4 Zn'
_chemical_formula_weight 966.15
_chemical_name_systematic
'Bis(4-amino-5-chloro-2,6-dimethylpyrimidinium) tetrathiocyanatozinc(II)--4-amino-5-chloro-2,6-dimethylpyrimidine--water (1/2/2)'
_space_group_crystal_system monoclinic
_space_group_IT_number 15
_space_group_name_Hall '-C 2yc'
_space_group_name_H-M_alt 'C 1 2/c 1'
_symmetry_space_group_name_Hall '-C 2yc'
_symmetry_space_group_name_H-M 'C 1 2/c 1'
_atom_sites_solution_hydrogens mixed
_atom_sites_solution_primary direct
_atom_sites_solution_secondary difmap
_audit_creation_method SHELXL2013
_cell_angle_alpha 90
_cell_angle_beta 119.4829(11)
_cell_angle_gamma 90
_cell_formula_units_Z 4
_cell_length_a 19.4354(7)
_cell_length_b 16.7556(6)
_cell_length_c 15.3266(6)
_cell_measurement_reflns_used 8426
_cell_measurement_temperature 100(2)
_cell_measurement_theta_max 30.4517
_cell_measurement_theta_min 2.4311
_cell_volume 4344.8(3)
_computing_cell_refinement
;
SAINT (Bruker, 2014)
;
_computing_data_collection
;
APEX2 (Bruker, 2014)
;
_computing_data_reduction
;
SAINT (Bruker, 2014)
;
_computing_molecular_graphics
;
PLATON (Spek, 2009)
;
_computing_publication_material
;
PLATON (Spek, 2009) and publCIF (Westrip, 2010)
;
_computing_structure_refinement
;
SHELXL2013 (Sheldrick, 2015) and
SHELXLE (H\"ubschle <i>et al.</i>,  2011)
;
_computing_structure_solution
;
SHELXS97 (Sheldrick, 2008)
;
_diffrn_ambient_temperature 100(2)
_diffrn_measured_fraction_theta_full 0.998
_diffrn_measured_fraction_theta_max 0.976
_diffrn_measurement_device_type 'Bruker D8 Quest CMOS'
_diffrn_measurement_method '\w and \f'
_diffrn_radiation_monochromator 'laterally graded multilayer (Goebel) mirror'
_diffrn_radiation_type MoK\a
_diffrn_radiation_wavelength 0.71073
_diffrn_reflns_av_R_equivalents 0.0542
_diffrn_reflns_limit_h_max 25
_diffrn_reflns_limit_h_min -27
_diffrn_reflns_limit_k_max 23
_diffrn_reflns_limit_k_min -23
_diffrn_reflns_limit_l_max 21
_diffrn_reflns_limit_l_min -19
_diffrn_reflns_number 25175
_diffrn_reflns_theta_full 25.242
_diffrn_reflns_theta_max 30.547
_diffrn_reflns_theta_min 2.431
_exptl_absorpt_coefficient_mu 1.052
_exptl_absorpt_correction_T_max 0.7461
_exptl_absorpt_correction_T_min 0.6642
_exptl_absorpt_correction_type multi-scan
_exptl_absorpt_process_details
;
(APEX2; Bruker, 2014)
;
_exptl_crystal_colour colourless
_exptl_crystal_density_diffrn 1.477
_exptl_crystal_description block
_exptl_crystal_F_000 1984
_exptl_crystal_size_max 0.270
_exptl_crystal_size_mid 0.210
_exptl_crystal_size_min 0.130
_refine_diff_density_max 0.434
_refine_diff_density_min -0.413
_refine_ls_extinction_method none
_refine_ls_goodness_of_fit_ref 1.021
_refine_ls_hydrogen_treatment mixed
_refine_ls_matrix_type full
_refine_ls_number_parameters 259
_refine_ls_number_reflns 6507
_refine_ls_number_restraints 2
_refine_ls_restrained_S_all 1.021
_refine_ls_R_factor_all 0.0869
_refine_ls_R_factor_gt 0.0457
_refine_ls_shift/su_max 0.000
_refine_ls_shift/su_mean 0.000
_refine_ls_structure_factor_coef Fsqd
_refine_ls_weighting_details 'w = 1/[\s^2^(Fo^2^)+(0.0317P)^2^+7.8231P] where P=(Fo^2^+2Fc^2^)/3'
_refine_ls_weighting_scheme calc
_refine_ls_wR_factor_gt 0.0821
_refine_ls_wR_factor_ref 0.0946
_reflns_number_gt 4548
_reflns_number_total 6507
_reflns_threshold_expression I>2\s(I)
_cod_data_source_file cu3096sup1.cif
_cod_data_source_block I
_cod_depositor_comments 'Adding full bibliography for 2020444.cif.'
_cod_database_code 2020444
_cod_database_fobs_code 2020444
_shelx_space_group_comment
;
The symmetry employed for this shelxl refinement is uniquely defined
by the following loop, which should always be used as a source of
symmetry information in preference to the above space-group names.
They are only intended as comments.
;
_shelx_estimated_absorpt_t_min 0.764
_shelx_estimated_absorpt_t_max 0.875
_shelxl_version_number .2013

loop_
_space_group_symop_operation_xyz
'x, y, z'
'-x, y, -z+1/2'
'x+1/2, y+1/2, z'
'-x+1/2, y+1/2, -z+1/2'
'-x, -y, -z'
'x, -y, z-1/2'
'-x+1/2, -y+1/2, -z'
'x+1/2, -y+1/2, z-1/2'

loop_
_atom_site_type_symbol
_atom_site_label
_atom_site_fract_x
_atom_site_fract_y
_atom_site_fract_z
_atom_site_U_iso_or_equiv
_atom_site_adp_type
_atom_site_calc_flag
_atom_site_occupancy
C C1 0.11718(13) 0.10092(13) 0.38335(17) 0.0229(5) Uani d 1
C C2 0.04852(13) 0.36488(14) 0.15248(17) 0.0225(5) Uani d 1
N N1 0.08331(12) 0.15844(12) 0.34275(17) 0.0326(5) Uani d 1
N N2 0.03536(12) 0.30479(12) 0.17978(16) 0.0297(5) Uani d 1
O O1 0.24989(10) -0.01341(10) 0.21097(13) 0.0255(4) Uani d 1
H H1A 0.2945(12) -0.0248(17) 0.2575(17) 0.038 Uiso d 1
H H1B 0.2567(17) 0.0244(14) 0.180(2) 0.038 Uiso d 1
S S1 0.16709(4) 0.02232(3) 0.44438(5) 0.02800(14) Uani d 1
S S2 0.06662(4) 0.44762(3) 0.11161(4) 0.02462(13) Uani d 1
Zn Zn1 0.0000 0.23105(2) 0.2500 0.02289(10) Uani d 1
N N1A 0.34484(10) 0.36431(10) 0.37009(13) 0.0184(4) Uani d 1
H H1N 0.3164 0.4078 0.3593 0.022 Uiso calc 1
C C2A 0.41367(13) 0.36956(13) 0.36986(16) 0.0192(4) Uani d 1
N N3A 0.45872(10) 0.30678(10) 0.38336(13) 0.0179(4) Uani d 1
C C4A 0.43393(12) 0.23410(12) 0.39739(16) 0.0170(4) Uani d 1
C C5A 0.36274(13) 0.22810(12) 0.40210(16) 0.0174(4) Uani d 1
C C6A 0.31731(12) 0.29419(13) 0.38638(16) 0.0177(4) Uani d 1
C C7A 0.43807(14) 0.44973(13) 0.3525(2) 0.0269(5) Uani d 1
H H7AA 0.4931 0.4476 0.3672 0.040 Uiso calc 1
H H7AB 0.4331 0.4889 0.3965 0.040 Uiso calc 1
H H7AC 0.4040 0.4653 0.2824 0.040 Uiso calc 1
C C8A 0.23945(13) 0.29757(14) 0.38287(18) 0.0237(5) Uani d 1
H H8AA 0.2002 0.3220 0.3196 0.036 Uiso calc 1
H H8AB 0.2443 0.3296 0.4391 0.036 Uiso calc 1
H H8AC 0.2225 0.2434 0.3875 0.036 Uiso calc 1
Cl Cl1A 0.33386(3) 0.13573(3) 0.42265(5) 0.02680(13) Uani d 1
N N4A 0.47755(11) 0.17171(11) 0.40456(15) 0.0233(4) Uani d 1
H H4A1 0.5208 0.1779 0.4003 0.028 Uiso calc 1
H H4A2 0.4635 0.1238 0.4136 0.028 Uiso calc 1
N N1B 0.28300(10) 0.11725(11) 0.13255(14) 0.0191(4) Uani d 1
C C2B 0.35036(12) 0.12117(12) 0.12934(16) 0.0168(4) Uani d 1
N N3B 0.38674(10) 0.18820(10) 0.12723(13) 0.0167(4) Uani d 1
C C4B 0.35258(12) 0.25812(12) 0.12673(15) 0.0165(4) Uani d 1
C C5B 0.28012(12) 0.25815(12) 0.12759(16) 0.0170(4) Uani d 1
C C6B 0.24691(12) 0.18685(13) 0.13106(16) 0.0179(4) Uani d 1
C C7B 0.38767(14) 0.04338(13) 0.12699(19) 0.0244(5) Uani d 1
H H7BA 0.4131 0.0491 0.0858 0.037 Uiso calc 1
H H7BB 0.3469 0.0019 0.0983 0.037 Uiso calc 1
H H7BC 0.4273 0.0283 0.1953 0.037 Uiso calc 1
C C8B 0.17104(14) 0.17983(14) 0.13403(19) 0.0259(5) Uani d 1
H H8BA 0.1420 0.2304 0.1126 0.039 Uiso calc 1
H H8BB 0.1828 0.1675 0.2025 0.039 Uiso calc 1
H H8BC 0.1387 0.1370 0.0889 0.039 Uiso calc 1
Cl Cl1B 0.23541(3) 0.34875(3) 0.12316(4) 0.02473(13) Uani d 1
N N4B 0.38898(11) 0.32520(10) 0.12500(14) 0.0226(4) Uani d 1
H H4B1 0.4339 0.3228 0.1242 0.027 Uiso calc 1
H H4B2 0.3680 0.3718 0.1246 0.027 Uiso calc 1

loop_
_atom_site_aniso_label
_atom_site_aniso_U_11
_atom_site_aniso_U_22
_atom_site_aniso_U_33
_atom_site_aniso_U_12
_atom_site_aniso_U_13
_atom_site_aniso_U_23
C1 0.0204(11) 0.0214(11) 0.0217(12) -0.0055(9) 0.0062(10) -0.0041(9)
C2 0.0179(10) 0.0260(12) 0.0193(11) 0.0077(9) 0.0060(9) -0.0005(9)
N1 0.0258(11) 0.0246(11) 0.0343(12) 0.0006(9) 0.0048(10) 0.0048(9)
N2 0.0263(11) 0.0291(11) 0.0319(12) 0.0061(9) 0.0130(9) 0.0062(9)
O1 0.0242(8) 0.0232(8) 0.0265(9) -0.0089(7) 0.0104(7) 0.0021(7)
S1 0.0309(3) 0.0168(3) 0.0271(3) 0.0021(2) 0.0072(3) -0.0002(2)
S2 0.0273(3) 0.0199(3) 0.0242(3) 0.0060(2) 0.0107(3) 0.0025(2)
Zn1 0.01937(19) 0.01837(18) 0.0243(2) 0.000 0.00560(16) 0.000
N1A 0.0158(9) 0.0164(9) 0.0205(10) 0.0052(7) 0.0070(8) 0.0006(7)
C2A 0.0190(10) 0.0180(10) 0.0183(11) 0.0024(8) 0.0074(9) 0.0004(8)
N3A 0.0178(9) 0.0177(9) 0.0175(9) 0.0021(7) 0.0082(7) 0.0012(7)
C4A 0.0189(10) 0.0185(10) 0.0137(10) 0.0030(8) 0.0082(8) 0.0012(8)
C5A 0.0198(10) 0.0169(10) 0.0163(10) 0.0002(8) 0.0094(9) 0.0006(8)
C6A 0.0168(10) 0.0211(10) 0.0143(10) 0.0005(8) 0.0069(9) -0.0022(8)
C7A 0.0253(12) 0.0171(11) 0.0397(15) 0.0019(9) 0.0169(11) 0.0026(10)
C8A 0.0180(11) 0.0259(12) 0.0283(13) 0.0009(9) 0.0122(10) -0.0020(10)
Cl1A 0.0304(3) 0.0187(3) 0.0396(3) 0.0007(2) 0.0235(3) 0.0031(2)
N4A 0.0258(10) 0.0169(9) 0.0364(12) 0.0057(8) 0.0223(9) 0.0063(8)
N1B 0.0195(9) 0.0184(9) 0.0220(10) -0.0009(7) 0.0124(8) -0.0009(7)
C2B 0.0171(10) 0.0167(10) 0.0170(11) -0.0001(8) 0.0088(9) -0.0004(8)
N3B 0.0176(9) 0.0159(8) 0.0182(9) -0.0006(7) 0.0099(7) 0.0000(7)
C4B 0.0199(10) 0.0165(10) 0.0119(10) 0.0003(8) 0.0070(8) -0.0002(8)
C5B 0.0200(10) 0.0169(10) 0.0143(10) 0.0042(8) 0.0085(9) -0.0012(8)
C6B 0.0165(10) 0.0220(11) 0.0144(10) 0.0000(8) 0.0071(9) -0.0017(8)
C7B 0.0254(12) 0.0182(11) 0.0364(14) 0.0027(9) 0.0205(11) 0.0023(10)
C8B 0.0222(11) 0.0302(12) 0.0314(14) 0.0006(10) 0.0179(11) -0.0024(10)
Cl1B 0.0307(3) 0.0211(3) 0.0240(3) 0.0088(2) 0.0147(2) 0.0002(2)
N4B 0.0258(10) 0.0154(9) 0.0296(11) -0.0016(7) 0.0160(9) -0.0010(8)

loop_
_atom_type_symbol
_atom_type_description
_atom_type_scat_dispersion_real
_atom_type_scat_dispersion_imag
_atom_type_scat_source
C C 0.0033 0.0016 'International Tables Vol C Tables 4.2.6.8 and 6.1.1.4'
H H 0.0000 0.0000 'International Tables Vol C Tables 4.2.6.8 and 6.1.1.4'
N N 0.0061 0.0033 'International Tables Vol C Tables 4.2.6.8 and 6.1.1.4'
O O 0.0106 0.0060 'International Tables Vol C Tables 4.2.6.8 and 6.1.1.4'
S S 0.1246 0.1234 'International Tables Vol C Tables 4.2.6.8 and 6.1.1.4'
Zn Zn 0.2839 1.4301 'International Tables Vol C Tables 4.2.6.8 and 6.1.1.4'
Cl Cl 0.1484 0.1585 'International Tables Vol C Tables 4.2.6.8 and 6.1.1.4'

loop_
_geom_angle_atom_site_label_1
_geom_angle_atom_site_label_2
_geom_angle_atom_site_label_3
_geom_angle_site_symmetry_1
_geom_angle_site_symmetry_3
_geom_angle
N1 C1 S1 . . 177.7(2)
N2 C2 S2 . . 178.4(2)
C1 N1 Zn1 . . 161.95(19)
C2 N2 Zn1 . . 159.1(2)
H1A O1 H1B . . 106(3)
N1 Zn1 N1 . 2 103.44(12)
N1 Zn1 N2 . 2 112.20(9)
N1 Zn1 N2 2 2 113.50(9)
N1 Zn1 N2 . . 113.50(9)
N1 Zn1 N2 2 . 112.20(9)
N2 Zn1 N2 2 . 102.37(12)
C2A N1A C6A . . 122.56(18)
C2A N1A H1N . . 118.7
C6A N1A H1N . . 118.7
N3A C2A N1A . . 122.2(2)
N3A C2A C7A . . 120.1(2)
N1A C2A C7A . . 117.66(19)
C2A N3A C4A . . 118.54(18)
N4A C4A N3A . . 117.31(19)
N4A C4A C5A . . 122.80(19)
N3A C4A C5A . . 119.88(18)
C6A C5A C4A . . 119.67(19)
C6A C5A Cl1A . . 121.35(17)
C4A C5A Cl1A . . 118.92(16)
C5A C6A N1A . . 117.02(19)
C5A C6A C8A . . 126.6(2)
N1A C6A C8A . . 116.35(19)
C2A C7A H7AA . . 109.5
C2A C7A H7AB . . 109.5
H7AA C7A H7AB . . 109.5
C2A C7A H7AC . . 109.5
H7AA C7A H7AC . . 109.5
H7AB C7A H7AC . . 109.5
C6A C8A H8AA . . 109.5
C6A C8A H8AB . . 109.5
H8AA C8A H8AB . . 109.5
C6A C8A H8AC . . 109.5
H8AA C8A H8AC . . 109.5
H8AB C8A H8AC . . 109.5
C4A N4A H4A1 . . 120.0
C4A N4A H4A2 . . 120.0
H4A1 N4A H4A2 . . 120.0
C2B N1B C6B . . 117.74(18)
N1B C2B N3B . . 125.61(19)
N1B C2B C7B . . 116.88(18)
N3B C2B C7B . . 117.51(18)
C2B N3B C4B . . 117.83(18)
N4B C4B N3B . . 117.94(19)
N4B C4B C5B . . 122.64(19)
N3B C4B C5B . . 119.42(18)
C6B C5B C4B . . 119.32(19)
C6B C5B Cl1B . . 121.87(16)
C4B C5B Cl1B . . 118.81(16)
N1B C6B C5B . . 120.05(19)
N1B C6B C8B . . 116.09(19)
C5B C6B C8B . . 123.9(2)
C2B C7B H7BA . . 109.5
C2B C7B H7BB . . 109.5
H7BA C7B H7BB . . 109.5
C2B C7B H7BC . . 109.5
H7BA C7B H7BC . . 109.5
H7BB C7B H7BC . . 109.5
C6B C8B H8BA . . 109.5
C6B C8B H8BB . . 109.5
H8BA C8B H8BB . . 109.5
C6B C8B H8BC . . 109.5
H8BA C8B H8BC . . 109.5
H8BB C8B H8BC . . 109.5
C4B N4B H4B1 . . 120.0
C4B N4B H4B2 . . 120.0
H4B1 N4B H4B2 . . 120.0

loop_
_geom_bond_atom_site_label_1
_geom_bond_atom_site_label_2
_geom_bond_site_symmetry_2
_geom_bond_distance
C1 N1 . 1.160(3)
C1 S1 . 1.630(2)
C2 N2 . 1.166(3)
C2 S2 . 1.629(3)
N1 Zn1 . 1.964(2)
N2 Zn1 . 1.971(2)
O1 H1A . 0.829(17)
O1 H1B . 0.840(17)
Zn1 N1 2 1.964(2)
Zn1 N2 2 1.971(2)
N1A C2A . 1.342(3)
N1A C6A . 1.364(3)
N1A H1N . 0.8800
C2A N3A . 1.318(3)
C2A C7A . 1.491(3)
N3A C4A . 1.365(3)
C4A N4A . 1.316(3)
C4A C5A . 1.424(3)
C5A C6A . 1.362(3)
C5A Cl1A . 1.727(2)
C6A C8A . 1.489(3)
C7A H7AA . 0.9800
C7A H7AB . 0.9800
C7A H7AC . 0.9800
C8A H8AA . 0.9800
C8A H8AB . 0.9800
C8A H8AC . 0.9800
N4A H4A1 . 0.8800
N4A H4A2 . 0.8800
N1B C2B . 1.336(3)
N1B C6B . 1.355(3)
C2B N3B . 1.336(3)
C2B C7B . 1.501(3)
N3B C4B . 1.345(3)
C4B N4B . 1.335(3)
C4B C5B . 1.415(3)
C5B C6B . 1.371(3)
C5B Cl1B . 1.734(2)
C6B C8B . 1.502(3)
C7B H7BA . 0.9800
C7B H7BB . 0.9800
C7B H7BC . 0.9800
C8B H8BA . 0.9800
C8B H8BB . 0.9800
C8B H8BC . 0.9800
N4B H4B1 . 0.8800
N4B H4B2 . 0.8800

loop_
_geom_hbond_atom_site_label_D
_geom_hbond_atom_site_label_H
_geom_hbond_atom_site_label_A
_geom_hbond_site_symmetry_A
_geom_hbond_distance_DH
_geom_hbond_distance_HA
_geom_hbond_distance_DA
_geom_hbond_angle_DHA
O1 H1A S2 4_545 0.83(2) 2.49(2) 3.316(2) 175(3)
O1 H1B N1B . 0.84(3) 1.89(3) 2.723(2) 170(3)
N1A H1N O1 4 0.88 1.79 2.623(2) 158
N4A H4A1 N3B 2_655 0.88 2.05 2.922(3) 173
N4B H4B1 N3A 2_655 0.88 2.16 3.041(3) 175
N4B H4B2 S1 4 0.88 2.69 3.4766(18) 150
N4A H4A2 Cl1A . 0.88 2.60 3.000(2) 109
N4B H4B2 Cl1B . 0.88 2.60 2.997(2) 109
C8A H8AC Cl1A . 0.98 2.66 3.161(2) 112
C8B H8BA Cl1B . 0.98 2.64 3.132(2) 111

loop_
_geom_torsion_atom_site_label_1
_geom_torsion_atom_site_label_2
_geom_torsion_atom_site_label_3
_geom_torsion_atom_site_label_4
_geom_torsion
C6A N1A C2A N3A 1.4(3)
C6A N1A C2A C7A -179.2(2)
N1A C2A N3A C4A 0.4(3)
C7A C2A N3A C4A -178.9(2)
C2A N3A C4A N4A 176.0(2)
C2A N3A C4A C5A -3.1(3)
N4A C4A C5A C6A -174.9(2)
N3A C4A C5A C6A 4.0(3)
N4A C4A C5A Cl1A 2.4(3)
N3A C4A C5A Cl1A -178.60(15)
C4A C5A C6A N1A -2.2(3)
Cl1A C5A C6A N1A -179.51(16)
C4A C5A C6A C8A 176.3(2)
Cl1A C5A C6A C8A -1.0(3)
C2A N1A C6A C5A -0.4(3)
C2A N1A C6A C8A -179.1(2)
C6B N1B C2B N3B 1.7(3)
C6B N1B C2B C7B -177.67(19)
N1B C2B N3B C4B -1.1(3)
C7B C2B N3B C4B 178.3(2)
C2B N3B C4B N4B 179.76(19)
C2B N3B C4B C5B -0.5(3)
N4B C4B C5B C6B -178.9(2)
N3B C4B C5B C6B 1.4(3)
N4B C4B C5B Cl1B 1.6(3)
N3B C4B C5B Cl1B -178.10(15)
C2B N1B C6B C5B -0.8(3)
C2B N1B C6B C8B 179.6(2)
C4B C5B C6B N1B -0.7(3)
Cl1B C5B C6B N1B 178.75(16)
C4B C5B C6B C8B 178.9(2)
Cl1B C5B C6B C8B -1.6(3)
